data_1569341
loop_
_publ_author_name
'Deolka, Shubham'
'Govindarajan, R.'
'Khaskin, Eugene'
'Vasylevskyi, Serhii'
'Bahri, Janet'
'Fayzullin, Robert R.'
'Roy, Michael C.'
'Khusnutdinova, Julia R.'

_publ_section_title
;
 Oxygen transfer reactivity mediated by nickel perfluoroalkyl complexes
 using molecular oxygen as a terminal oxidant
;
_journal_issue 25
_journal_name_full 'Chemical Science'
_journal_page_first 7026
_journal_page_last 7035
_journal_paper_doi 10.1039/D3SC01861J
_journal_volume 14
_journal_year 2023
_chemical_formula_moiety 'C12 H6 F10 N2 Ni'
_chemical_formula_sum 'C12 H6 F10 N2 Ni'
_chemical_formula_weight 426.90
_space_group_crystal_system monoclinic
_space_group_IT_number 14
_space_group_name_Hall '-P 2yn'
_space_group_name_H-M_alt 'P 1 21/n 1'
_atom_sites_solution_hydrogens geom
_atom_sites_solution_primary dual
_audit_creation_date 2022-02-17
_audit_creation_method
;
Olex2 1.5
(compiled 2021.12.09 svn.r5202d8cf for OlexSys, GUI svn.r6439)
;
_audit_update_record
;
2023-02-14 deposited with the CCDC.	2023-06-05 downloaded from the CCDC.
;
_cell_angle_alpha 90
_cell_angle_beta 110.6460(10)
_cell_angle_gamma 90
_cell_formula_units_Z 4
_cell_length_a 9.68610(10)
_cell_length_b 13.95460(10)
_cell_length_c 10.89740(10)
_cell_measurement_reflns_used 19599
_cell_measurement_temperature 100
_cell_measurement_theta_max 79.2750
_cell_measurement_theta_min 3.2010
_cell_volume 1378.36(2)
_computing_cell_refinement 'CrysAlisPro 1.171.40.54a (Rigaku OD, 2019)'
_computing_data_collection 'CrysAlisPro 1.171.40.54a (Rigaku OD, 2019)'
_computing_data_reduction 'CrysAlisPro 1.171.40.54a (Rigaku OD, 2019)'
_computing_molecular_graphics 'Olex2 1.5 (Dolomanov et al., 2009)'
_computing_publication_material 'Olex2 1.5 (Dolomanov et al., 2009)'
_computing_structure_refinement 'SHELXL 2016/6 (Sheldrick, 2015)'
_computing_structure_solution 'SHELXT 2014/5 (Sheldrick, 2014)'
_diffrn_ambient_temperature 100
_diffrn_detector 'CCD plate'
_diffrn_detector_area_resol_mean 5.8140
_diffrn_measured_fraction_theta_full 1.000
_diffrn_measured_fraction_theta_max 0.991
_diffrn_measurement_details
;
List of Runs (angles in degrees, time in seconds):

  # Type    Start    End  Width  t~exp~   \w     \q     \k     \f   Frames
#--------------------------------------------------------------------------
  1  \w    -40.00  77.00   0.50    0.50    --   49.60 -57.00 -60.00  234
  2  \w    -40.00  77.00   0.50    0.50    --   49.60 -57.00-180.00  234
  3  \w     24.00 139.00   0.50    0.50    --   49.60  38.00  60.00  230
  4  \w     21.00 136.00   0.50    0.50    --  110.20 -45.00 120.00  230
  5  \w     21.00 146.00   0.50    0.50    --  110.20 -82.00 -90.00  250
  6  \w     21.00 139.00   0.50    0.50    --  110.20 -61.00 -90.00  236
  7  \w     21.00 138.00   0.50    0.50    --  110.20 -30.00 -60.00  234
  8  \w     21.00 156.00   0.50    0.50    --  110.20 -15.00 -90.00  270
  9  \w     85.00 200.00   0.50    0.50    --  110.20  45.00 -30.00  230
 10  \w     83.00 200.00   0.50    0.50    --  110.20  30.00 -90.00  234
 11  \w     16.00 139.00   0.50    0.50    --   49.60  77.00  60.00  246
 12  \w     14.00 139.00   0.50    0.50    --   49.60  82.00 -60.00  250
 13  \w     14.00 139.00   0.50    0.50    --   49.60  82.00-120.00  250
 14  \w     22.00 139.00   0.50    0.50    --   49.60  57.00 150.00  234
 15  \w     83.00 200.00   0.50    0.50    --  110.20  30.00  60.00  234
 16  \w     65.00 200.00   0.50    0.50    --  110.20  15.00-180.00  270
 17  \w     21.00 146.00   0.50    0.50    --  110.20 -82.00  90.00  250
 18  \w     75.00 200.00   0.50    0.50    --  110.20  82.00-180.00  250
 19  \w     85.00 200.00   0.50    0.50    --  110.20  45.00  90.00  230
 20  \w     85.00 172.00   0.50    0.50    --  110.20  45.00   0.00  174
 21  \w     85.00 200.00   0.50    0.50    --  110.20  45.00 -60.00  230
;
_diffrn_measurement_device 'four-circle diffractometer'
_diffrn_measurement_device_type 'XtaLAB AFC12 (RINC): Kappa dual home/near'
_diffrn_measurement_method '\w scans'
_diffrn_orient_matrix_type 'CrysAlisPro convention (1999,Acta A55,543-557)'
_diffrn_orient_matrix_UB_11 -0.0722158000
_diffrn_orient_matrix_UB_12 -0.0991781000
_diffrn_orient_matrix_UB_13 -0.0068348000
_diffrn_orient_matrix_UB_21 -0.0742800000
_diffrn_orient_matrix_UB_22 0.0343943000
_diffrn_orient_matrix_UB_23 0.0960043000
_diffrn_orient_matrix_UB_31 -0.1347122000
_diffrn_orient_matrix_UB_32 0.0341423000
_diffrn_orient_matrix_UB_33 -0.1164979000
_diffrn_radiation_monochromator mirror
_diffrn_radiation_probe x-ray
_diffrn_radiation_type 'Cu K\a'
_diffrn_radiation_wavelength 1.54184
_diffrn_reflns_av_R_equivalents 0.0464
_diffrn_reflns_av_unetI/netI 0.0201
_diffrn_reflns_Laue_measured_fraction_full 1.000
_diffrn_reflns_Laue_measured_fraction_max 0.991
_diffrn_reflns_limit_h_max 12
_diffrn_reflns_limit_h_min -12
_diffrn_reflns_limit_k_max 17
_diffrn_reflns_limit_k_min -17
_diffrn_reflns_limit_l_max 13
_diffrn_reflns_limit_l_min -13
_diffrn_reflns_number 23943
_diffrn_reflns_point_group_measured_fraction_full 1.000
_diffrn_reflns_point_group_measured_fraction_max 0.991
_diffrn_reflns_theta_full 67.684
_diffrn_reflns_theta_max 79.939
_diffrn_reflns_theta_min 5.263
_diffrn_source 'micro-focus sealed X-ray tube'
_diffrn_source_type 'Rigaku (Cu) X-ray Source'
_exptl_absorpt_coefficient_mu 3.241
_exptl_absorpt_correction_T_max 1.000
_exptl_absorpt_correction_T_min 0.410
_exptl_absorpt_correction_type gaussian
_exptl_absorpt_process_details
;
CrysAlisPro 1.171.40.54a (Rigaku Oxford Diffraction, 2019)
Numerical absorption correction based on gaussian integration over
			a multifaceted crystal model
Empirical absorption correction using spherical harmonics,
 implemented in SCALE3 ABSPACK scaling algorithm.
;
_exptl_crystal_density_diffrn 2.057
_exptl_crystal_description irregular
_exptl_crystal_F_000 840
_exptl_crystal_size_max 0.294
_exptl_crystal_size_mid 0.187
_exptl_crystal_size_min 0.146
_refine_diff_density_max 0.638
_refine_diff_density_min -0.410
_refine_diff_density_rms 0.064
_refine_ls_extinction_coef 0.00124(17)
_refine_ls_extinction_expression Fc^*^=kFc[1+0.001xFc^2^\l^3^/sin(2\q)]^-1/4^
_refine_ls_extinction_method 'SHELXL-2016/6 (Sheldrick 2016)'
_refine_ls_goodness_of_fit_ref 1.101
_refine_ls_hydrogen_treatment constr
_refine_ls_matrix_type full
_refine_ls_number_parameters 227
_refine_ls_number_reflns 2984
_refine_ls_number_restraints 0
_refine_ls_restrained_S_all 1.101
_refine_ls_R_factor_all 0.0344
_refine_ls_R_factor_gt 0.0340
_refine_ls_shift/su_max 0.001
_refine_ls_shift/su_mean 0.000
_refine_ls_structure_factor_coef Fsqd
_refine_ls_weighting_details 'w=1/[\s^2^(Fo^2^)+(0.0360P)^2^+1.5566P] where P=(Fo^2^+2Fc^2^)/3'
_refine_ls_weighting_scheme calc
_refine_ls_wR_factor_gt 0.0848
_refine_ls_wR_factor_ref 0.0850
_reflns_Friedel_coverage 0.000
_reflns_number_gt 2939
_reflns_number_total 2984
_reflns_threshold_expression 'I > 2\s(I)'
_cod_data_source_file d3sc01861j3.cif
_cod_data_source_block jk1094
_cod_database_code 1569341
_shelx_shelxl_version_number 2016/6
_chemical_oxdiff_formula C20H12F10N4Ni1
_shelx_space_group_comment
;
The symmetry employed for this shelxl refinement is uniquely defined
by the following loop, which should always be used as a source of
symmetry information in preference to the above space-group names.
They are only intended as comments.
;
_olex2_refinement_description
;
1. Fixed Uiso
 At 1.2 times of:
  All C(H) groups
2.a Aromatic/amide H refined with riding coordinates:
 C5(H5), C6(H6), C7(H7), C10(H10), C11(H11), C12(H12)
;
_olex2_submission_special_instructions 'No special instructions were received'
_oxdiff_exptl_absorpt_empirical_details
;
Empirical correction (ABSPACK) includes:
- Absorption correction using spherical harmonics
- Frame scaling
;
_oxdiff_exptl_absorpt_empirical_full_max 2.507
_oxdiff_exptl_absorpt_empirical_full_min 0.508

loop_
_space_group_symop_operation_xyz
'x, y, z'
'-x+1/2, y+1/2, -z+1/2'
'-x, -y, -z'
'x-1/2, -y-1/2, z-1/2'

loop_
_atom_site_label
_atom_site_type_symbol
_atom_site_fract_x
_atom_site_fract_y
_atom_site_fract_z
_atom_site_U_iso_or_equiv
_atom_site_adp_type
_atom_site_occupancy
_atom_site_site_symmetry_order
_atom_site_calc_flag
_atom_site_refinement_flags_posn
_atom_site_refinement_flags_adp
_atom_site_refinement_flags_occupancy
_atom_site_disorder_assembly
_atom_site_disorder_group
Ni1 Ni 0.36610(3) 0.68603(2) 0.63708(3) 0.01574(12) Uani 1 1 d . . . . .
F1 F 0.14829(13) 0.65428(9) 0.73073(12) 0.0259(3) Uani 1 1 d . . . . .
F2 F 0.25975(13) 0.78804(9) 0.80908(12) 0.0255(3) Uani 1 1 d . . . . .
F3 F 0.40082(16) 0.55543(9) 0.87675(13) 0.0341(3) Uani 1 1 d . . . . .
F4 F 0.49948(15) 0.68843(10) 0.96556(13) 0.0349(3) Uani 1 1 d . . . . .
F5 F 0.29556(17) 0.64203(12) 0.98196(13) 0.0405(4) Uani 1 1 d . . . . .
F6 F 0.52594(14) 0.83423(9) 0.80817(12) 0.0258(3) Uani 1 1 d . . . . .
F7 F 0.61416(13) 0.78278(9) 0.66142(13) 0.0278(3) Uani 1 1 d . . . . .
F8 F 0.28797(17) 0.91121(10) 0.61030(15) 0.0410(4) Uani 1 1 d . . . . .
F9 F 0.50148(18) 0.96176(10) 0.62306(14) 0.0409(4) Uani 1 1 d . . . . .
F10 F 0.38195(17) 0.86501(9) 0.46843(13) 0.0363(3) Uani 1 1 d . . . . .
N1 N 0.26892(17) 0.56403(11) 0.55867(15) 0.0172(3) Uani 1 1 d . . . . .
N2 N 0.41075(17) 0.64937(11) 0.47871(16) 0.0171(3) Uani 1 1 d . . . . .
C1 C 0.2869(2) 0.69724(14) 0.7721(2) 0.0196(4) Uani 1 1 d . . . . .
C2 C 0.4823(2) 0.79906(14) 0.68210(19) 0.0203(4) Uani 1 1 d . . . . .
C3 C 0.3715(2) 0.64581(16) 0.9008(2) 0.0246(4) Uani 1 1 d . . . . .
C4 C 0.4134(3) 0.88502(15) 0.5956(2) 0.0267(4) Uani 1 1 d . . . . .
C5 C 0.1852(2) 0.48987(14) 0.55891(19) 0.0188(4) Uani 1 1 d . . . . .
H5 H 0.146011 0.483854 0.627092 0.023 Uiso 1 1 calc R U . . .
C6 C 0.1521(2) 0.41861(14) 0.4598(2) 0.0208(4) Uani 1 1 d . . . . .
H6 H 0.090323 0.366190 0.461661 0.025 Uiso 1 1 calc R U . . .
C7 C 0.2087(2) 0.42507(14) 0.3617(2) 0.0215(4) Uani 1 1 d . . . . .
H7 H 0.186390 0.377423 0.295318 0.026 Uiso 1 1 calc R U . . .
C8 C 0.3008(2) 0.50342(14) 0.35989(19) 0.0184(4) Uani 1 1 d . . . . .
C9 C 0.3253(2) 0.56965(13) 0.46090(18) 0.0169(4) Uani 1 1 d . . . . .
C10 C 0.4767(2) 0.66560(15) 0.39334(19) 0.0202(4) Uani 1 1 d . . . . .
H10 H 0.537522 0.720622 0.403910 0.024 Uiso 1 1 calc R U . . .
C11 C 0.4591(2) 0.60349(16) 0.2870(2) 0.0233(4) Uani 1 1 d . . . . .
H11 H 0.508006 0.617181 0.227202 0.028 Uiso 1 1 calc R U . . .
C12 C 0.3719(2) 0.52326(15) 0.26895(19) 0.0227(4) Uani 1 1 d . . . . .
H12 H 0.359361 0.481737 0.196738 0.027 Uiso 1 1 calc R U . . .

loop_
_atom_site_aniso_label
_atom_site_aniso_U_11
_atom_site_aniso_U_22
_atom_site_aniso_U_33
_atom_site_aniso_U_23
_atom_site_aniso_U_13
_atom_site_aniso_U_12
Ni1 0.01540(18) 0.01561(18) 0.01577(19) -0.00130(11) 0.00497(14) -0.00160(11)
F1 0.0178(6) 0.0359(7) 0.0244(6) -0.0075(5) 0.0082(5) -0.0065(5)
F2 0.0260(6) 0.0248(6) 0.0268(6) -0.0072(5) 0.0106(5) 0.0031(5)
F3 0.0451(8) 0.0251(6) 0.0319(7) 0.0080(5) 0.0135(6) 0.0028(6)
F4 0.0273(7) 0.0422(8) 0.0247(7) 0.0037(5) -0.0039(6) -0.0054(6)
F5 0.0416(8) 0.0623(10) 0.0227(7) 0.0044(6) 0.0176(6) 0.0002(7)
F6 0.0286(6) 0.0263(6) 0.0186(6) -0.0048(5) 0.0035(5) -0.0087(5)
F7 0.0191(6) 0.0325(7) 0.0320(7) -0.0028(5) 0.0092(5) -0.0065(5)
F8 0.0402(8) 0.0283(7) 0.0508(9) 0.0066(6) 0.0114(7) 0.0124(6)
F9 0.0570(9) 0.0223(6) 0.0331(7) 0.0009(5) 0.0031(7) -0.0179(6)
F10 0.0554(9) 0.0243(6) 0.0202(6) 0.0021(5) 0.0020(6) -0.0068(6)
N1 0.0154(7) 0.0183(7) 0.0165(8) 0.0005(6) 0.0040(6) 0.0011(6)
N2 0.0150(7) 0.0179(7) 0.0177(8) 0.0013(6) 0.0046(6) 0.0004(6)
C1 0.0163(9) 0.0222(9) 0.0195(9) -0.0044(7) 0.0054(8) -0.0028(7)
C2 0.0180(9) 0.0218(9) 0.0190(9) -0.0022(7) 0.0041(8) -0.0024(7)
C3 0.0261(10) 0.0303(11) 0.0182(9) 0.0004(8) 0.0088(8) -0.0021(8)
C4 0.0315(11) 0.0193(9) 0.0244(11) -0.0016(8) 0.0039(9) -0.0052(8)
C5 0.0155(8) 0.0193(9) 0.0199(9) 0.0042(7) 0.0042(7) 0.0021(7)
C6 0.0172(9) 0.0167(8) 0.0231(10) 0.0029(7) 0.0004(7) -0.0007(7)
C7 0.0201(9) 0.0181(9) 0.0211(10) -0.0025(7) 0.0006(8) 0.0016(7)
C8 0.0145(8) 0.0198(8) 0.0176(9) 0.0003(7) 0.0015(7) 0.0040(7)
C9 0.0129(8) 0.0177(8) 0.0179(9) 0.0029(7) 0.0026(7) 0.0020(7)
C10 0.0159(9) 0.0237(9) 0.0196(9) 0.0043(7) 0.0044(8) 0.0012(7)
C11 0.0181(9) 0.0324(11) 0.0197(10) 0.0036(8) 0.0072(8) 0.0040(8)
C12 0.0210(10) 0.0273(10) 0.0174(9) -0.0011(8) 0.0039(8) 0.0055(8)

loop_
_atom_type_symbol
_atom_type_description
_atom_type_scat_dispersion_real
_atom_type_scat_dispersion_imag
_atom_type_scat_source
C C 0.0181 0.0091 'International Tables Vol C Tables 4.2.6.8 and 6.1.1.4'
H H 0.0000 0.0000 'International Tables Vol C Tables 4.2.6.8 and 6.1.1.4'
F F 0.0727 0.0534 'International Tables Vol C Tables 4.2.6.8 and 6.1.1.4'
N N 0.0311 0.0180 'International Tables Vol C Tables 4.2.6.8 and 6.1.1.4'
Ni Ni -3.0029 0.5091 'International Tables Vol C Tables 4.2.6.8 and 6.1.1.4'

loop_
_exptl_crystal_face_index_h
_exptl_crystal_face_index_k
_exptl_crystal_face_index_l
_exptl_crystal_face_perp_dist
-1 7 -4 0.1080
2 8 -3 0.1059
4 7 -1 0.1066
5 4 1 0.1001
1 -6 4 0.0849
-3 -8 2 0.0799
4 -7 -3 0.0612
4 -6 0 0.0576
-4 7 3 0.0863
3 -6 -5 0.0812
-4 3 -4 0.1044
4 -5 1 0.0676
-1 -9 1 0.0774
-6 0 0 0.0998
-6 -3 4 0.1053
-5 -4 5 0.1069
-3 -5 6 0.1056
6 2 -3 0.0669
6 3 -4 0.0699
-1 4 -5 0.1176
-5 4 3 0.0895
-5 4 5 0.0886
-4 3 6 0.0991
0 0 -6 0.1210
-2 7 4 0.0990
-3 8 2 0.0960
6 0 -3 0.0563
6 2 -5 0.0690
6 -1 0 0.0794
6 -4 -1 0.0547
6 -4 -3 0.0540
5 -3 -6 0.0756
0 1 -7 0.1170
3 -5 -6 0.0813
2 -9 -2 0.0757
-5 -6 2 0.0879
-2 -7 4 0.0831
-4 -7 3 0.0867
-3 6 5 0.0884
5 5 -4 0.0830
6 3 -1 0.0739
-5 5 4 0.0843

loop_
_geom_angle_atom_site_label_1
_geom_angle_atom_site_label_2
_geom_angle_atom_site_label_3
_geom_angle
_geom_angle_site_symmetry_1
_geom_angle_site_symmetry_3
_geom_angle_publ_flag
N1 Ni1 N2 67.75(6) . . ?
N1 Ni1 C9 33.89(6) . . ?
N2 Ni1 C9 33.86(6) . . ?
C1 Ni1 N1 98.34(7) . . ?
C1 Ni1 N2 165.69(7) . . ?
C1 Ni1 C2 95.53(8) . . ?
C1 Ni1 C9 132.10(7) . . ?
C2 Ni1 N1 166.08(8) . . ?
C2 Ni1 N2 98.48(8) . . ?
C2 Ni1 C9 132.33(7) . . ?
C5 N1 Ni1 150.72(14) . . ?
C5 N1 C9 117.71(16) . . ?
C9 N1 Ni1 91.56(11) . . ?
C9 N2 Ni1 91.54(11) . . ?
C10 N2 Ni1 151.01(14) . . ?
C10 N2 C9 117.45(17) . . ?
F1 C1 Ni1 108.78(12) . . ?
F1 C1 C3 103.80(16) . . ?
F2 C1 Ni1 118.28(13) . . ?
F2 C1 F1 103.19(14) . . ?
F2 C1 C3 104.96(16) . . ?
C3 C1 Ni1 116.17(14) . . ?
F6 C2 Ni1 119.95(13) . . ?
F6 C2 F7 104.08(15) . . ?
F6 C2 C4 104.43(16) . . ?
F7 C2 Ni1 108.47(13) . . ?
F7 C2 C4 104.76(16) . . ?
C4 C2 Ni1 113.77(14) . . ?
F3 C3 C1 110.15(17) . . ?
F4 C3 F3 107.62(18) . . ?
F4 C3 F5 107.07(17) . . ?
F4 C3 C1 111.97(17) . . ?
F5 C3 F3 107.24(17) . . ?
F5 C3 C1 112.52(17) . . ?
F8 C4 F9 106.93(18) . . ?
F8 C4 F10 107.29(18) . . ?
F8 C4 C2 111.14(18) . . ?
F9 C4 F10 107.02(17) . . ?
F9 C4 C2 112.73(18) . . ?
F10 C4 C2 111.43(17) . . ?
N1 C5 H5 119.2 . . ?
N1 C5 C6 121.58(17) . . ?
C6 C5 H5 119.2 . . ?
C5 C6 H6 119.9 . . ?
C7 C6 C5 120.28(18) . . ?
C7 C6 H6 119.9 . . ?
C6 C7 H7 120.3 . . ?
C6 C7 C8 119.42(18) . . ?
C8 C7 H7 120.3 . . ?
C7 C8 C12 128.62(18) . . ?
C9 C8 C7 115.71(17) . . ?
C9 C8 C12 115.67(18) . . ?
N1 C9 Ni1 54.54(9) . . ?
N1 C9 C8 125.27(17) . . ?
N2 C9 Ni1 54.61(9) . . ?
N2 C9 N1 109.13(16) . . ?
N2 C9 C8 125.59(17) . . ?
C8 C9 Ni1 179.52(15) . . ?
N2 C10 H10 119.1 . . ?
N2 C10 C11 121.75(18) . . ?
C11 C10 H10 119.1 . . ?
C10 C11 H11 119.7 . . ?
C12 C11 C10 120.56(18) . . ?
C12 C11 H11 119.7 . . ?
C8 C12 H12 120.5 . . ?
C11 C12 C8 118.97(18) . . ?
C11 C12 H12 120.5 . . ?

loop_
_geom_bond_atom_site_label_1
_geom_bond_atom_site_label_2
_geom_bond_distance
_geom_bond_site_symmetry_2
_geom_bond_publ_flag
Ni1 N1 1.9869(16) . ?
Ni1 N2 1.9884(16) . ?
Ni1 C1 1.8904(19) . ?
Ni1 C2 1.899(2) . ?
Ni1 C9 2.4383(19) . ?
F1 C1 1.392(2) . ?
F2 C1 1.383(2) . ?
F3 C3 1.339(3) . ?
F4 C3 1.331(3) . ?
F5 C3 1.336(2) . ?
F6 C2 1.377(2) . ?
F7 C2 1.392(2) . ?
F8 C4 1.331(3) . ?
F9 C4 1.336(2) . ?
F10 C4 1.340(3) . ?
N1 C5 1.315(2) . ?
N1 C9 1.360(2) . ?
N2 C9 1.359(2) . ?
N2 C10 1.320(2) . ?
C1 C3 1.531(3) . ?
C2 C4 1.526(3) . ?
C5 H5 0.9500 . ?
C5 C6 1.420(3) . ?
C6 H6 0.9500 . ?
C6 C7 1.364(3) . ?
C7 H7 0.9500 . ?
C7 C8 1.416(3) . ?
C8 C9 1.392(3) . ?
C8 C12 1.419(3) . ?
C10 H10 0.9500 . ?
C10 C11 1.409(3) . ?
C11 H11 0.9500 . ?
C11 C12 1.374(3) . ?
C12 H12 0.9500 . ?

loop_
_geom_torsion_atom_site_label_1
_geom_torsion_atom_site_label_2
_geom_torsion_atom_site_label_3
_geom_torsion_atom_site_label_4
_geom_torsion
_geom_torsion_site_symmetry_1
_geom_torsion_site_symmetry_2
_geom_torsion_site_symmetry_3
_geom_torsion_site_symmetry_4
_geom_torsion_publ_flag
Ni1 N1 C5 C6 178.87(19) . . . . ?
Ni1 N1 C9 N2 1.35(15) . . . . ?
Ni1 N1 C9 C8 -179.46(17) . . . . ?
Ni1 N2 C9 N1 -1.35(15) . . . . ?
Ni1 N2 C9 C8 179.46(17) . . . . ?
Ni1 N2 C10 C11 -178.8(2) . . . . ?
Ni1 C1 C3 F3 -48.9(2) . . . . ?
Ni1 C1 C3 F4 70.9(2) . . . . ?
Ni1 C1 C3 F5 -168.46(14) . . . . ?
Ni1 C2 C4 F8 64.4(2) . . . . ?
Ni1 C2 C4 F9 -175.61(14) . . . . ?
Ni1 C2 C4 F10 -55.3(2) . . . . ?
F1 C1 C3 F3 70.49(19) . . . . ?
F1 C1 C3 F4 -169.78(16) . . . . ?
F1 C1 C3 F5 -49.1(2) . . . . ?
F2 C1 C3 F3 178.47(15) . . . . ?
F2 C1 C3 F4 -61.8(2) . . . . ?
F2 C1 C3 F5 58.9(2) . . . . ?
F6 C2 C4 F8 -68.2(2) . . . . ?
F6 C2 C4 F9 51.8(2) . . . . ?
F6 C2 C4 F10 172.17(16) . . . . ?
F7 C2 C4 F8 -177.34(16) . . . . ?
F7 C2 C4 F9 -57.3(2) . . . . ?
F7 C2 C4 F10 63.1(2) . . . . ?
N1 Ni1 C1 F1 -29.98(14) . . . . ?
N1 Ni1 C1 F2 -147.14(14) . . . . ?
N1 Ni1 C1 C3 86.62(15) . . . . ?
N1 Ni1 C2 F6 -150.8(3) . . . . ?
N1 Ni1 C2 F7 -31.6(4) . . . . ?
N1 Ni1 C2 C4 84.6(4) . . . . ?
N1 C5 C6 C7 0.8(3) . . . . ?
N2 Ni1 C1 F1 -17.0(4) . . . . ?
N2 Ni1 C1 F2 -134.2(3) . . . . ?
N2 Ni1 C1 C3 99.6(3) . . . . ?
N2 Ni1 C2 F6 -158.89(14) . . . . ?
N2 Ni1 C2 F7 -39.66(14) . . . . ?
N2 Ni1 C2 C4 76.49(15) . . . . ?
N2 C10 C11 C12 0.0(3) . . . . ?
C1 Ni1 C2 F6 24.02(16) . . . . ?
C1 Ni1 C2 F7 143.25(13) . . . . ?
C1 Ni1 C2 C4 -100.60(16) . . . . ?
C2 Ni1 C1 F1 151.27(13) . . . . ?
C2 Ni1 C1 F2 34.11(15) . . . . ?
C2 Ni1 C1 C3 -92.12(15) . . . . ?
C5 N1 C9 Ni1 179.98(19) . . . . ?
C5 N1 C9 N2 -178.67(16) . . . . ?
C5 N1 C9 C8 0.5(3) . . . . ?
C5 C6 C7 C8 0.1(3) . . . . ?
C6 C7 C8 C9 -0.6(3) . . . . ?
C6 C7 C8 C12 179.19(19) . . . . ?
C7 C8 C9 N1 0.3(3) . . . . ?
C7 C8 C9 N2 179.39(17) . . . . ?
C7 C8 C12 C11 -179.00(19) . . . . ?
C9 Ni1 C1 F1 -26.69(18) . . . . ?
C9 Ni1 C1 F2 -143.85(12) . . . . ?
C9 Ni1 C1 C3 89.92(16) . . . . ?
C9 Ni1 C2 F6 -158.03(12) . . . . ?
C9 Ni1 C2 F7 -38.79(18) . . . . ?
C9 Ni1 C2 C4 77.36(17) . . . . ?
C9 N1 C5 C6 -1.1(3) . . . . ?
C9 N2 C10 C11 0.4(3) . . . . ?
C9 C8 C12 C11 0.8(3) . . . . ?
C10 N2 C9 Ni1 -179.63(19) . . . . ?
C10 N2 C9 N1 179.02(16) . . . . ?
C10 N2 C9 C8 -0.2(3) . . . . ?
C10 C11 C12 C8 -0.6(3) . . . . ?
C12 C8 C9 N1 -179.49(17) . . . . ?
C12 C8 C9 N2 -0.4(3) . . . . ?

loop_
_exptl_oxdiff_crystal_face_indexfrac_h
_exptl_oxdiff_crystal_face_indexfrac_k
_exptl_oxdiff_crystal_face_indexfrac_l
_exptl_oxdiff_crystal_face_x
_exptl_oxdiff_crystal_face_y
_exptl_oxdiff_crystal_face_z
-0.7154 6.7548 -4.0623 -0.5905 -0.1045 0.8002
2.2385 8.0188 -2.8685 -0.9373 -0.1659 0.3064
3.7602 7.2589 -1.4994 -0.9812 -0.1736 -0.0840
4.8925 4.2393 0.8308 -0.7794 -0.1379 -0.6111
1.1269 -6.3627 4.1131 0.5215 0.0923 -0.8482
-2.9719 -7.8319 2.3045 0.9756 0.1726 -0.1355
3.8395 -6.9117 -2.9333 0.4283 -0.8045 -0.4115
4.3784 -6.1363 -0.1591 0.2935 -0.5516 -0.7808
-3.8040 6.9115 3.0223 -0.4314 0.8104 0.3963
2.8584 -6.4899 -4.6373 0.4689 -0.8807 -0.0664
-3.5469 2.9129 -3.6274 -0.0080 0.0154 0.9998
4.2892 -5.2274 1.2747 0.2000 -0.3760 -0.9048
-0.9472 -8.9033 1.0804 0.9440 -0.1321 -0.3022
-5.9374 -0.1081 0.1765 0.4383 0.4543 0.7756
-5.9017 -2.6460 3.5550 0.6643 0.6887 0.2905
-4.6571 -3.9217 5.2466 0.6894 0.7147 -0.1178
-2.7075 -4.5300 6.0457 0.6035 0.6257 -0.4943
6.0836 2.1769 -2.9315 -0.6352 -0.6585 -0.4037
5.7166 2.9612 -3.9737 -0.6794 -0.7043 -0.2061
-0.9736 4.0841 -5.4319 -0.2976 -0.3087 0.9034
-5.4251 4.3398 3.2292 -0.0607 0.8623 0.5028
-4.9150 3.9308 4.9163 -0.0685 0.9723 0.2236
-4.3647 3.4900 5.7561 -0.0703 0.9969 0.0366
-0.2889 0.2343 -6.4938 0.0420 -0.5939 0.8034
-1.5732 7.3458 4.1252 -0.6431 0.7656 -0.0178
-2.8838 7.9036 2.2670 -0.5911 0.7037 0.3942
6.2376 0.4578 -3.2423 -0.4737 -0.7589 -0.4469
5.6349 1.5311 -4.9500 -0.5250 -0.8411 -0.1301
5.7805 -1.3102 0.1317 -0.2884 -0.4618 -0.8388
5.6645 -3.7838 -1.4511 -0.0239 -0.6902 -0.7232
5.6780 -3.6036 -3.3339 -0.0299 -0.8658 -0.4995
4.5346 -2.5429 -5.9906 -0.0343 -0.9994 0.0002
-0.0812 0.7171 -6.5641 -0.0204 -0.5995 0.8001
3.1879 -4.6940 -5.8233 0.2751 -0.9573 0.0887
1.6231 -8.6208 -1.7506 0.7497 -0.5851 -0.3090
-4.7857 -5.8559 2.2357 0.9111 0.3687 0.1843
-1.9070 -7.0190 4.4268 0.8036 0.3252 -0.4985
-3.9074 -6.6944 3.2691 0.9238 0.3738 -0.0830
-2.8417 6.4779 4.6574 -0.4691 0.8810 0.0614
4.5235 5.3356 -4.2288 -0.8269 -0.5585 0.0655
5.9062 2.7074 -1.2293 -0.6866 -0.4636 -0.5600
-4.8597 4.9046 4.1215 -0.1637 0.9254 0.3420
